data_7110765
loop_
_publ_author_name
'Steinfeld, Gunther'
'Kersting, Berthold'

_publ_section_title
;
 Characterisation of a triply thiolate-bridged Ni--Fe amine--thiolate
 complex: insights into the electronic structure of the active site of
 [NiFe] hydrogenase
;
_journal_issue 3
_journal_name_full 'Chemical Communications'
_journal_page_first 205
_journal_paper_doi 10.1039/a908201h
_journal_year 2000
_chemical_compound_source
;

 Crystals were grown by recrystallization from CH3CN

;
_chemical_formula_sum 'C178 H224 B3 Cl Fe2 N24 Ni2 O S6'
_chemical_formula_weight 3205.17
_space_group_IT_number 167
_symmetry_cell_setting hexagonal
_symmetry_space_group_name_Hall '-R 3 2"c'
_symmetry_space_group_name_H-M 'R -3 c :H'
_atom_sites_solution_hydrogens geom
_atom_sites_solution_primary direct
_atom_sites_solution_secondary difmap
_audit_creation_method SHELXL
_cell_angle_alpha 90.00
_cell_angle_beta 90.00
_cell_angle_gamma 120.00
_cell_formula_units_Z 6
_cell_length_a 19.849(3)
_cell_length_b 19.849(3)
_cell_length_c 79.082(16)
_cell_measurement_temperature 180(2)
_cell_volume 26983(8)
_computing_structure_refinement 'SHELXL-93 (Sheldrick, 1993)'
_computing_structure_solution 'SHELXS-86 (Sheldrick, 1990)'
_diffrn_ambient_temperature 180(2)
_diffrn_measurement_device 'BRUKER AXS'
_diffrn_measurement_method multirun
_diffrn_radiation_monochromator graphite
_diffrn_radiation_type MoK\a
_diffrn_radiation_wavelength 0.71073
_diffrn_reflns_av_R_equivalents 0.1943
_diffrn_reflns_av_sigmaI/netI 0.1523
_diffrn_reflns_limit_h_max 26
_diffrn_reflns_limit_h_min -14
_diffrn_reflns_limit_k_max 25
_diffrn_reflns_limit_k_min -26
_diffrn_reflns_limit_l_max 104
_diffrn_reflns_limit_l_min -95
_diffrn_reflns_number 54984
_diffrn_reflns_theta_max 28.34
_diffrn_reflns_theta_min 1.29
_exptl_absorpt_coefficient_mu 0.505
_exptl_absorpt_correction_T_max 1.00
_exptl_absorpt_correction_T_min 0.74
_exptl_absorpt_correction_type SADABS
_exptl_crystal_colour black
_exptl_crystal_density_diffrn 1.183
_exptl_crystal_density_meas ?
_exptl_crystal_description hexagon
_exptl_crystal_F_000 10224
_exptl_crystal_size_max 0.52
_exptl_crystal_size_mid 0.43
_exptl_crystal_size_min 0.36
_refine_diff_density_max 1.316
_refine_diff_density_min -0.566
_refine_diff_density_rms 0.101
_refine_ls_extinction_method none
_refine_ls_goodness_of_fit_all 0.917
_refine_ls_goodness_of_fit_obs 1.130
_refine_ls_hydrogen_treatment 'riding model'
_refine_ls_matrix_type full
_refine_ls_number_parameters 306
_refine_ls_number_reflns 7429
_refine_ls_number_restraints 0
_refine_ls_restrained_S_all 0.918
_refine_ls_restrained_S_obs 1.130
_refine_ls_R_factor_all 0.1744
_refine_ls_R_factor_obs 0.0686
_refine_ls_shift/esd_max 0.000
_refine_ls_shift/esd_mean 0.000
_refine_ls_structure_factor_coef Fsqd
_refine_ls_weighting_details 'w=1/[\s^2^(Fo^2^)+(0.0987P)^2^+0.0000P] where P=(Fo^2^+2Fc^2^)/3'
_refine_ls_weighting_scheme calc
_refine_ls_wR_factor_all 0.2165
_refine_ls_wR_factor_obs 0.1675
_reflns_number_observed 3045
_reflns_number_total 7430
_reflns_observed_criterion >2sigma(I)
_cod_data_source_file a908201hsup1.cif
_cod_data_source_block nife
_cod_depositor_comments
;
The following automatic conversions were performed:

'_exptl_crystal_density_meas' value 'not determined' was changed to
'?' - the value is perceived as not measured.

Automatic conversion script
Id: cif_fix_values 3008 2015-01-20 13:52:24Z robertas 

The following automatic conversions were performed:

'_refine_ls_weighting_scheme' value 'calc
w=1/[\s^2^(Fo^2^)+(0.0987P)^2^+0.0000P] where P=(Fo^2^+2Fc^2^)/3' was
changed to 'calc'. New tag '_refine_ls_weighting_details' was
created. The value of the new tag was set to
'w=1/[\s^2^(Fo^2^)+(0.0987P)^2^+0.0000P] where P=(Fo^2^+2Fc^2^)/3'.

Automatic conversion script
Id: cif_fix_values 3143 2015-03-26 13:38:13Z robertas 
;
_cod_original_cell_volume 26982.7(79)
_cod_original_sg_symbol_H-M 'R3(bar)c, No. 167'
_cod_database_code 7110765

loop_
_symmetry_equiv_pos_as_xyz
'x, y, z'
'-y, x-y, z'
'-x+y, -x, z'
'y, x, -z+1/2'
'x-y, -y, -z+1/2'
'-x, -x+y, -z+1/2'
'x+2/3, y+1/3, z+1/3'
'-y+2/3, x-y+1/3, z+1/3'
'-x+y+2/3, -x+1/3, z+1/3'
'y+2/3, x+1/3, -z+5/6'
'x-y+2/3, -y+1/3, -z+5/6'
'-x+2/3, -x+y+1/3, -z+5/6'
'x+1/3, y+2/3, z+2/3'
'-y+1/3, x-y+2/3, z+2/3'
'-x+y+1/3, -x+2/3, z+2/3'
'y+1/3, x+2/3, -z+7/6'
'x-y+1/3, -y+2/3, -z+7/6'
'-x+1/3, -x+y+2/3, -z+7/6'
'-x, -y, -z'
'y, -x+y, -z'
'x-y, x, -z'
'-y, -x, z-1/2'
'-x+y, y, z-1/2'
'x, x-y, z-1/2'
'-x+2/3, -y+1/3, -z+1/3'
'y+2/3, -x+y+1/3, -z+1/3'
'x-y+2/3, x+1/3, -z+1/3'
'-y+2/3, -x+1/3, z-1/6'
'-x+y+2/3, y+1/3, z-1/6'
'x+2/3, x-y+1/3, z-1/6'
'-x+1/3, -y+2/3, -z+2/3'
'y+1/3, -x+y+2/3, -z+2/3'
'x-y+1/3, x+2/3, -z+2/3'
'-y+1/3, -x+2/3, z+1/6'
'-x+y+1/3, y+2/3, z+1/6'
'x+1/3, x-y+2/3, z+1/6'

loop_
_atom_site_aniso_label
_atom_site_aniso_U_11
_atom_site_aniso_U_22
_atom_site_aniso_U_33
_atom_site_aniso_U_23
_atom_site_aniso_U_13
_atom_site_aniso_U_12
Fe 0.0286(4) 0.0286(4) 0.0274(5) 0.000 0.000 0.0143(2)
Ni 0.0279(3) 0.0279(3) 0.0301(5) 0.000 0.000 0.0139(2)
Cl 0.0607(12) 0.0607(12) 0.0281(14) 0.000 0.000 0.0304(6)
S1 0.0318(6) 0.0305(6) 0.0361(6) -0.0007(5) -0.0004(5) 0.0161(5)
N1 0.029(2) 0.028(2) 0.034(2) 0.001(2) -0.001(2) 0.014(2)
N2 0.036(2) 0.040(2) 0.030(2) -0.002(2) 0.001(2) 0.020(2)
C101 0.027(2) 0.025(2) 0.041(2) -0.002(2) -0.003(2) 0.013(2)
C102 0.035(3) 0.030(3) 0.040(3) 0.002(2) 0.001(2) 0.018(2)
C103 0.034(3) 0.038(3) 0.040(3) 0.002(2) -0.005(2) 0.019(2)
C104 0.033(3) 0.035(3) 0.049(3) 0.000(2) -0.001(2) 0.018(2)
C105 0.037(3) 0.036(3) 0.039(3) 0.001(2) 0.005(2) 0.021(2)
C106 0.036(3) 0.027(2) 0.040(3) -0.004(2) -0.005(2) 0.018(2)
C107 0.033(3) 0.032(3) 0.036(2) -0.003(2) 0.001(2) 0.019(2)
C108 0.038(3) 0.041(3) 0.038(3) 0.008(2) -0.001(2) 0.021(2)
C109 0.034(3) 0.058(4) 0.056(3) -0.004(3) -0.003(2) 0.025(3)
C110 0.038(4) 0.088(5) 0.112(6) 0.011(4) 0.012(4) 0.023(4)
C111 0.066(5) 0.106(6) 0.174(8) -0.065(6) -0.033(5) 0.066(5)
C112 0.073(5) 0.207(10) 0.086(5) 0.018(6) 0.001(4) 0.099(6)
C113 0.049(3) 0.050(3) 0.034(3) 0.008(2) 0.007(2) 0.030(3)
C114 0.035(3) 0.035(3) 0.021(3) 0.000 0.000 0.0175(13)
C115 0.047(3) 0.047(3) 0.042(5) 0.000 0.000 0.023(2)
B1 0.046(4) 0.040(5) 0.041(5) 0.009(4) 0.005(2) 0.020(2)
C201 0.041(3) 0.046(3) 0.048(3) 0.016(3) 0.014(2) 0.018(3)
C202 0.065(4) 0.057(4) 0.060(4) 0.018(3) 0.019(3) 0.034(3)
C203 0.084(5) 0.064(4) 0.086(5) 0.020(4) 0.030(4) 0.047(4)
C204 0.058(4) 0.052(4) 0.117(6) 0.035(4) 0.030(4) 0.037(3)
C205 0.045(3) 0.065(4) 0.082(5) 0.041(4) 0.014(3) 0.029(3)
C206 0.039(3) 0.054(3) 0.058(3) 0.017(3) 0.008(3) 0.021(3)
C301 0.052(3) 0.055(4) 0.042(3) 0.011(2) 0.003(2) 0.031(3)
C302 0.061(4) 0.068(4) 0.050(3) 0.020(3) 0.009(3) 0.039(3)
C303 0.071(4) 0.099(6) 0.061(4) 0.036(4) 0.030(3) 0.056(4)
C304 0.115(7) 0.141(8) 0.056(4) 0.015(5) 0.020(4) 0.098(6)
C305 0.119(7) 0.090(6) 0.080(5) 0.009(4) 0.025(5) 0.075(5)
C306 0.082(5) 0.064(4) 0.059(4) 0.012(3) 0.017(3) 0.049(4)

loop_
_atom_site_label
_atom_site_type_symbol
_atom_site_fract_x
_atom_site_fract_y
_atom_site_fract_z
_atom_site_U_iso_or_equiv
_atom_site_thermal_displace_type
_atom_site_occupancy
_atom_site_calc_flag
_atom_site_refinement_flags
_atom_site_disorder_group
Fe Fe 0.6667 0.3333 0.033320(12) 0.0282(3) Uani 1 d S .
Ni Ni 0.6667 0.3333 -0.004995(12) 0.0286(2) Uani 1 d S .
Cl Cl 0.6667 0.3333 0.0833 0.0498(8) Uani 1 d S .
S1 S 0.65287(7) 0.23612(7) 0.015534(14) 0.0326(3) Uani 1 d . .
N1 N 0.7447(2) 0.3183(2) -0.01987(4) 0.0305(8) Uani 1 d . .
H1 H 0.7938(2) 0.3576(2) -0.01659(4) 0.037 Uiso 1 calc R .
N2 N 0.7423(2) 0.3196(2) 0.04858(4) 0.0350(9) Uani 1 d . .
H2A H 0.7914(2) 0.3607(2) 0.04661(4) 0.042 Uiso 1 calc R .
H2B H 0.7300(2) 0.3235(2) 0.05962(4) 0.042 Uiso 1 calc R .
C101 C 0.7453(3) 0.2427(3) 0.01527(6) 0.0310(9) Uani 1 d . .
C102 C 0.7814(3) 0.2440(3) 0.03043(6) 0.0345(11) Uani 1 d . .
C103 C 0.8523(3) 0.2462(3) 0.03013(6) 0.0373(11) Uani 1 d . .
H103 H 0.8765(3) 0.2472(3) 0.04056(6) 0.045 Uiso 1 calc R .
C104 C 0.8892(3) 0.2471(3) 0.01515(6) 0.0385(11) Uani 1 d . .
C105 C 0.8522(3) 0.2474(3) 0.00026(6) 0.0362(11) Uani 1 d . .
H105 H 0.8768(3) 0.2498(3) -0.01020(6) 0.043 Uiso 1 calc R .
C106 C 0.7810(3) 0.2443(2) 0.00000(6) 0.0333(11) Uani 1 d . .
C107 C 0.7448(3) 0.2433(3) -0.01674(5) 0.0327(10) Uani 1 d . .
H10A H 0.6906(3) 0.1994(3) -0.01698(5) 0.039 Uiso 1 calc R .
H10B H 0.7740(3) 0.2351(3) -0.02590(5) 0.039 Uiso 1 calc R .
C108 C 0.7457(3) 0.2463(3) 0.04699(5) 0.0387(11) Uani 1 d . .
H10C H 0.6925(3) 0.2009(3) 0.04779(5) 0.046 Uiso 1 calc R .
H10D H 0.7769(3) 0.2431(3) 0.05640(5) 0.046 Uiso 1 calc R .
C109 C 0.9668(3) 0.2486(3) 0.01467(7) 0.0484(13) Uani 1 d . .
C110 C 1.0298(3) 0.3265(4) 0.00707(9) 0.083(2) Uani 1 d . .
H11A H 1.0309(3) 0.3697(4) 0.01333(9) 0.124 Uiso 1 calc R .
H11B H 1.0177(3) 0.3294(4) -0.00483(9) 0.124 Uiso 1 calc R .
H11C H 1.0807(3) 0.3300(4) 0.00790(9) 0.124 Uiso 1 calc R .
C111 C 0.9591(4) 0.1825(5) 0.00353(11) 0.105(3) Uani 1 d . .
H11D H 1.0094(4) 0.1977(5) -0.00175(11) 0.158 Uiso 1 calc R .
H11E H 0.9202(4) 0.1715(5) -0.00528(11) 0.158 Uiso 1 calc R .
H11F H 0.9428(4) 0.1359(5) 0.01044(11) 0.158 Uiso 1 calc R .
C112 C 0.9951(4) 0.2412(6) 0.03202(9) 0.109(3) Uani 1 d . .
H11G H 0.9541(4) 0.1950(6) 0.03773(9) 0.164 Uiso 1 calc R .
H11H H 1.0078(4) 0.2876(6) 0.03873(9) 0.164 Uiso 1 calc R .
H11I H 1.0416(4) 0.2363(6) 0.03081(9) 0.164 Uiso 1 calc R .
C113 C 0.7393(3) 0.3311(3) -0.03838(5) 0.0417(12) Uani 1 d . .
H11J H 0.7413(3) 0.2891(3) -0.04472(5) 0.050 Uiso 1 calc R .
H11K H 0.7857(3) 0.3809(3) -0.04165(5) 0.050 Uiso 1 calc R .
C114 C 0.6667 0.3333 -0.04393(8) 0.030(2) Uani 1 d S .
C115 C 0.6667 0.3333 -0.06350(10) 0.045(2) Uani 1 d S .
H11L H 0.6233 0.3392 -0.06763(10) 0.068 Uiso 0.33 calc PR .
H11M H 0.6608 0.2841 -0.06763(10) 0.068 Uiso 0.33 calc PR .
H11N H 0.7159 0.3767 -0.06763(10) 0.068 Uiso 0.33 calc PR .
B1 B 0.1847(4) 0.3333 0.0833 0.043(2) Uani 1 d S .
C201 C 0.1679(3) 0.4049(3) 0.07887(6) 0.0464(13) Uani 1 d . .
C202 C 0.1677(3) 0.4557(3) 0.09076(8) 0.060(2) Uani 1 d . .
H202 H 0.1842(3) 0.4535(3) 0.10191(8) 0.072 Uiso 1 calc R .
C203 C 0.1445(4) 0.5099(4) 0.08730(9) 0.074(2) Uani 1 d . .
H203 H 0.1459(4) 0.5440(4) 0.09592(9) 0.088 Uiso 1 calc R .
C204 C 0.1197(4) 0.5137(4) 0.07133(10) 0.071(2) Uani 1 d . .
H204 H 0.1031(4) 0.5500(4) 0.06887(10) 0.086 Uiso 1 calc R .
C205 C 0.1189(3) 0.4655(4) 0.05902(8) 0.063(2) Uani 1 d . .
H205 H 0.1019(3) 0.4683(4) 0.04794(8) 0.076 Uiso 1 calc R .
C206 C 0.1429(3) 0.4119(3) 0.06259(7) 0.0511(14) Uani 1 d . .
H206 H 0.1424(3) 0.3791(3) 0.05378(7) 0.061 Uiso 1 calc R .
C301 C 0.2252(3) 0.3140(3) 0.06769(6) 0.0473(13) Uani 1 d . .
C302 C 0.2806(3) 0.3730(4) 0.05720(7) 0.0566(15) Uani 1 d . .
H302 H 0.2907(3) 0.4247(4) 0.05877(7) 0.068 Uiso 1 calc R .
C303 C 0.3211(4) 0.3592(4) 0.04470(8) 0.071(2) Uani 1 d . .
H303 H 0.3570(4) 0.4006(4) 0.03772(8) 0.085 Uiso 1 calc R .
C304 C 0.3090(5) 0.2856(5) 0.04247(8) 0.089(3) Uani 1 d . .
H304 H 0.3374(5) 0.2760(5) 0.03406(8) 0.106 Uiso 1 calc R .
C305 C 0.2556(5) 0.2249(5) 0.05243(9) 0.086(2) Uani 1 d . .
H305 H 0.2469(5) 0.1737(5) 0.05087(9) 0.104 Uiso 1 calc R .
C306 C 0.2151(4) 0.2399(4) 0.06463(7) 0.063(2) Uani 1 d . .
H306 H 0.1783(4) 0.1977(4) 0.07132(7) 0.075 Uiso 1 calc R .
N3 N 1.0887(3) 0.5505(3) 0.01639(6) 0.0624(13) Uiso 1 d . .
C1 C 1.0284(3) 0.5110(3) 0.02117(6) 0.0470(12) Uiso 1 d . .
C2 C 0.9505(4) 0.4594(4) 0.02727(8) 0.083(2) Uiso 1 d . .
H2C H 0.9150(4) 0.4755(4) 0.02259(8) 0.124 Uiso 1 calc R .
H2D H 0.9499(4) 0.4618(4) 0.03964(8) 0.124 Uiso 1 calc R .
H2E H 0.9338(4) 0.4061(4) 0.02370(8) 0.124 Uiso 1 calc R .
N4 N 0.5413(7) 0.4347(6) 0.06797(13) 0.067(3) Uiso 0.50 d P 1
C3 C 0.4863(7) 0.3937(7) 0.07512(14) 0.053(3) Uiso 0.50 d P 1
C4 C 0.4133(6) 0.3333 0.0833 0.089(3) Uiso 1 d S 1
N5 N 0.5944(7) 0.4910(7) 0.06849(14) 0.074(3) Uiso 0.50 d P 1
C5 C 0.6234(7) 0.5471(7) 0.07634(15) 0.059(3) Uiso 0.50 d P 1
C6 C 0.6667 0.6209(6) 0.0833 0.095(3) Uiso 1 d S 1
O1 O 0.6667 0.3333 -0.1141(4) 0.239(16) Uiso 0.50 d SP 1

loop_
_atom_type_symbol
_atom_type_description
_atom_type_scat_dispersion_real
_atom_type_scat_dispersion_imag
_atom_type_scat_source
C C 0.0033 0.0016 'International Tables Vol C Tables 4.2.6.8 and 6.1.1.4'
H H 0.0000 0.0000 'International Tables Vol C Tables 4.2.6.8 and 6.1.1.4'
B B 0.0013 0.0007 'International Tables Vol C Tables 4.2.6.8 and 6.1.1.4'
N N 0.0061 0.0033 'International Tables Vol C Tables 4.2.6.8 and 6.1.1.4'
O O 0.0106 0.0060 'International Tables Vol C Tables 4.2.6.8 and 6.1.1.4'
S S 0.1246 0.1234 'International Tables Vol C Tables 4.2.6.8 and 6.1.1.4'
Cl Cl 0.1484 0.1585 'International Tables Vol C Tables 4.2.6.8 and 6.1.1.4'
Fe Fe 0.3463 0.8444 'International Tables Vol C Tables 4.2.6.8 and 6.1.1.4'
Ni Ni 0.3393 1.1124 'International Tables Vol C Tables 4.2.6.8 and 6.1.1.4'

loop_
_geom_angle_atom_site_label_1
_geom_angle_atom_site_label_2
_geom_angle_atom_site_label_3
_geom_angle
_geom_angle_site_symmetry_1
_geom_angle_site_symmetry_3
N2 Fe N2 88.77(14) . 3_665
N2 Fe N2 88.77(14) . 2_655
N2 Fe N2 88.77(14) 3_665 2_655
N2 Fe S1 92.11(11) . .
N2 Fe S1 92.85(11) 3_665 .
N2 Fe S1 178.17(11) 2_655 .
N2 Fe S1 92.85(11) . 2_655
N2 Fe S1 178.17(11) 3_665 2_655
N2 Fe S1 92.11(11) 2_655 2_655
S1 Fe S1 86.25(5) . 2_655
N2 Fe S1 178.17(11) . 3_665
N2 Fe S1 92.11(11) 3_665 3_665
N2 Fe S1 92.85(11) 2_655 3_665
S1 Fe S1 86.25(5) . 3_665
S1 Fe S1 86.25(5) 2_655 3_665
N1 Ni N1 91.23(13) . 3_665
N1 Ni N1 91.23(13) . 2_655
N1 Ni N1 91.23(13) 3_665 2_655
N1 Ni S1 93.44(10) . .
N1 Ni S1 94.63(10) 3_665 .
N1 Ni S1 172.42(10) 2_655 .
N1 Ni S1 94.63(10) . 2_655
N1 Ni S1 172.42(10) 3_665 2_655
N1 Ni S1 93.44(10) 2_655 2_655
S1 Ni S1 80.24(5) . 2_655
N1 Ni S1 172.42(10) . 3_665
N1 Ni S1 93.44(10) 3_665 3_665
N1 Ni S1 94.63(10) 2_655 3_665
S1 Ni S1 80.24(5) . 3_665
S1 Ni S1 80.24(5) 2_655 3_665
C101 S1 Fe 105.15(15) . .
C101 S1 Ni 103.4(2) . .
Fe S1 Ni 79.79(5) . .
C113 N1 C107 111.3(3) . .
C113 N1 Ni 113.9(3) . .
C107 N1 Ni 114.6(3) . .
C108 N2 Fe 118.2(3) . .
C102 C101 C106 119.6(4) . .
C102 C101 S1 119.8(3) . .
C106 C101 S1 120.6(3) . .
C103 C102 C101 119.5(4) . .
C103 C102 C108 120.1(4) . .
C101 C102 C108 120.4(4) . .
C102 C103 C104 122.5(4) . .
C103 C104 C105 116.4(4) . .
C103 C104 C109 122.9(4) . .
C105 C104 C109 120.7(4) . .
C106 C105 C104 122.9(4) . .
C105 C106 C101 119.1(4) . .
C105 C106 C107 119.1(4) . .
C101 C106 C107 121.8(4) . .
C106 C107 N1 111.6(3) . .
N2 C108 C102 110.7(4) . .
C112 C109 C111 108.9(6) . .
C112 C109 C104 113.2(5) . .
C111 C109 C104 109.4(4) . .
C112 C109 C110 107.2(5) . .
C111 C109 C110 108.7(6) . .
C104 C109 C110 109.4(5) . .
N1 C113 C114 115.7(4) . .
C113 C114 C113 112.1(3) . 3_665
C113 C114 C113 112.1(3) . 2_655
C113 C114 C113 112.1(3) 3_665 2_655
C113 C114 C115 106.7(3) . .
C113 C114 C115 106.7(3) 3_665 .
C113 C114 C115 106.7(3) 2_655 .
C301 B1 C301 104.3(6) . 17_554
C301 B1 C201 113.5(3) . 17_554
C301 B1 C201 112.2(2) 17_554 17_554
C301 B1 C201 112.2(2) . .
C301 B1 C201 113.5(3) 17_554 .
C201 B1 C201 101.6(6) 17_554 .
C202 C201 C206 114.8(5) . .
C202 C201 B1 124.0(4) . .
C206 C201 B1 120.8(4) . .
C201 C202 C203 123.6(6) . .
C204 C203 C202 119.3(6) . .
C205 C204 C203 119.9(6) . .
C204 C205 C206 120.2(6) . .
C205 C206 C201 122.1(6) . .
C306 C301 C302 114.4(5) . .
C306 C301 B1 123.4(4) . .
C302 C301 B1 121.8(5) . .
C303 C302 C301 123.1(6) . .
C304 C303 C302 119.6(6) . .
C303 C304 C305 120.3(6) . .
C306 C305 C304 119.1(7) . .
C305 C306 C301 123.6(6) . .
N3 C1 C2 179.5(7) . .
N5 N4 C3 144.0(14) . .
N4 C3 C4 174.1(12) . .
C3 C4 C3 110.4(11) . 17_554
N4 N5 C5 140.9(14) . .
N5 C5 C6 169.9(13) . .
N5 C5 C5 132.2(9) . 18_654
C6 C5 C5 48.1(6) . 18_654
C5 C6 C5 83.7(12) . 18_654

loop_
_geom_bond_atom_site_label_1
_geom_bond_atom_site_label_2
_geom_bond_distance
_geom_bond_site_symmetry_2
Fe N2 2.047(4) .
Fe N2 2.047(4) 3_665
Fe N2 2.047(4) 2_655
Fe S1 2.2909(13) .
Fe S1 2.2909(13) 2_655
Fe S1 2.2909(13) 3_665
Ni N1 2.083(4) .
Ni N1 2.083(4) 3_665
Ni N1 2.083(4) 2_655
Ni S1 2.4302(13) .
Ni S1 2.4302(13) 2_655
Ni S1 2.4302(13) 3_665
S1 C101 1.772(4) .
N1 C113 1.499(5) .
N1 C107 1.509(5) .
N2 C108 1.496(6) .
C101 C102 1.391(6) .
C101 C106 1.394(6) .
C102 C103 1.385(6) .
C102 C108 1.501(6) .
C103 C104 1.389(6) .
C104 C105 1.390(6) .
C104 C109 1.526(7) .
C105 C106 1.383(6) .
C106 C107 1.502(6) .
C109 C112 1.516(8) .
C109 C111 1.522(8) .
C109 C110 1.544(8) .
C113 C114 1.529(5) .
C114 C113 1.529(5) 3_665
C114 C113 1.529(5) 2_655
C114 C115 1.548(10) .
B1 C301 1.622(7) .
B1 C301 1.622(7) 17_554
B1 C201 1.652(7) 17_554
B1 C201 1.652(7) .
C201 C202 1.380(7) .
C201 C206 1.412(7) .
C202 C203 1.393(8) .
C203 C204 1.371(9) .
C204 C205 1.360(9) .
C205 C206 1.393(7) .
C301 C306 1.403(7) .
C301 C302 1.407(7) .
C302 C303 1.385(8) .
C303 C304 1.369(10) .
C304 C305 1.385(10) .
C305 C306 1.380(8) .
N3 C1 1.119(6) .
C1 C2 1.445(8) .
N4 N5 1.088(13) .
N4 C3 1.134(13) .
C3 C4 1.490(13) .
C4 C3 1.490(13) 17_554
N5 C5 1.146(14) .
C5 C6 1.390(14) .
C5 C5 1.85(2) 18_654
C6 C5 1.390(14) 18_654
